data_9001061
loop_
_publ_author_name
'Raudsepp, M.'
'Turnock, A. C.'
'Hawthorne, F. C.'
'Sherriff, B. L.'
'Hartman, J. S.'

_publ_section_title
;Characterization of synthetic pargasitic amphiboles
 (NaCa2Mg4M3+Si6Al2O22(OH,F)2; M3+ = Al,Cr,Ga,Sc,In) by infrared spectroscopy,
 Rietveld structure refinement, and 27Al, 29Si, and 19F MAS NMR spectroscopy
 Sample: FCrPA-A3
;
_journal_name_full 'American Mineralogist'
_journal_page_first 580
_journal_page_last 593
_journal_volume 72
_journal_year 1987
_chemical_formula_sum 'Al2 Ca2 Cr0.48 F2 Mg4.52 Na O22 Si6'
_chemical_name_mineral Pargasite
_space_group_IT_number 12
_symmetry_space_group_name_Hall '-C 2y'
_symmetry_space_group_name_H-M 'C 1 2/m 1'
_cell_angle_alpha 90
_cell_angle_beta 105.108
_cell_angle_gamma 90
_cell_length_a 9.8402
_cell_length_b 17.9800
_cell_length_c 5.2914
_cell_formula_units_Z 2
_cell_volume 903.832
_database_code_amcsd 0001083
_exptl_crystal_density_diffrn 3.125
_cod_original_formula_sum 'O22 F2 (Si6 Al2) Mg4.52 Cr.48 Ca2 Na'
_cod_database_code 9001061

loop_
_space_group_symop_operation_xyz
x,y,z
1/2+x,1/2+y,z
x,-y,z
1/2+x,1/2-y,z
-x,y,-z
1/2-x,1/2+y,-z
-x,-y,-z
1/2-x,1/2-y,-z

loop_
_atom_site_label
_atom_site_fract_x
_atom_site_fract_y
_atom_site_fract_z
_atom_site_occupancy
_atom_site_U_iso_or_equiv
O1 0.11300 0.08760 0.21200 1.00000 0.01013
O2 0.11400 0.17030 0.74000 1.00000 0.01013
F3 0.10000 0.00000 0.71400 1.00000 0.01013
O4 0.35900 0.24980 0.79200 1.00000 0.01013
O5 0.36300 0.13790 0.13400 1.00000 0.01393
O6 0.34200 0.11160 0.62200 1.00000 0.01393
O7 0.35600 0.00000 0.29500 1.00000 0.01520
SiT1 0.28170 0.08240 0.30100 0.75000 0.00507
AlT1 0.28170 0.08240 0.30100 0.25000 0.00507
SiT2 0.29240 0.17030 0.81300 0.75000 0.00507
AlT2 0.29240 0.17030 0.81300 0.25000 0.00507
MgM1 0.00000 0.08790 0.50000 0.92000 0.00760
CrM1 0.00000 0.08790 0.50000 0.08000 0.00760
MgM2 0.00000 0.17670 0.00000 0.84000 0.00760
CrM2 0.00000 0.17670 0.00000 0.16000 0.00760
MgM3 0.00000 0.00000 0.00000 1.00000 0.00760
CaM4 0.00000 0.27760 0.50000 1.00000 0.01140
NaA 0.03100 0.50000 0.07200 0.50000 0.02913

loop_
_cod_related_entry_id
_cod_related_entry_database
_cod_related_entry_code
1 AMCSD 0001083
